data_2104348
loop_
_publ_author_name
'St\"oger, Berthold'
'Weil, Matthias'
'Zobetz, Erich'
'Giester, Gerald'

_publ_section_title
;
 Polymorphism of CaTeO~3~ and solid solutions
 Ca~<i>x~</i>Sr~1{-~<i>x</i>}TeO~3~
;
_journal_coeditor_code SN5078
_journal_issue 2
_journal_name_full 'Acta Crystallographica Section B'
_journal_page_first 167
_journal_page_last 181
_journal_paper_doi 10.1107/S0108768109002997
_journal_volume 65
_journal_year 2009
_chemical_formula_structural 'Ca0.77 Sr0.23 Te O3'
_chemical_formula_sum 'Ca O3 Te'
_chemical_formula_weight 226.61
_chemical_name_systematic
;
 calcium(II) strontium(II) tellurium(IV) oxide (0.77/0.23/1/3) - idealised
;
_space_group_IT_number 4
_symmetry_cell_setting monoclinic
_symmetry_space_group_name_Hall 'P 2yb'
_symmetry_space_group_name_H-M 'P 1 21 1'
_audit_creation_method custom
_cell_angle_alpha 90.00
_cell_angle_beta 110.0810(10)
_cell_angle_gamma 90.00
_cell_formula_units_Z 6
_cell_length_a 8.4941(6)
_cell_length_b 5.7368(4)
_cell_length_c 11.4562(8)
_cell_volume 524.31(6)
_cod_data_source_file sn5078.cif
_cod_data_source_block Ca0.77Sr0.33TeO3-idealised
_cod_original_sg_symbol_H-M 'P 21'
_cod_database_code 2104348

loop_
_symmetry_equiv_pos_as_xyz
'x, y, z'
'-x, y+1/2, -z'

loop_
_atom_site_type_symbol
_atom_site_label
_atom_site_fract_x
_atom_site_fract_y
_atom_site_fract_z
_atom_site_U_iso_or_equiv
_atom_site_adp_type
_atom_site_calc_flag
_atom_site_refinement_flags
_atom_site_occupancy
_atom_site_disorder_assembly
_atom_site_disorder_group
Te Te1 0.6655 0.2500 0.2472 . . d . 1 . .
Te Te2 0.6880 0.7500 0.5261 . . d . 1 . .
Ca Ca2 0.9832 0.7500 0.3851 . . d . 1 . .
O O4 0.7464 0.7500 0.6957 . . d . 1 . .
O O5 0.8189 0.5171 0.4971 . . d . 1 . .
O O6 0.8189 -0.0171 0.4971 . . d . 1 . .
Te Te3 0.7443 0.3154 0.8307 . . d . 1 . .
Ca Ca1 0.0062 0.3192 0.1378 . . d . 1 . .
Ca Ca3 0.2984 0.3078 0.9453 . . d . 1 . .
O O1 0.8437 0.0642 0.2462 . . d . 1 . .
O O2 0.7589 0.5226 0.2074 . . d . 1 . .
O O3 0.5307 0.1435 0.0914 . . d . 1 . .
O O7 0.7886 0.0766 0.9471 . . d . 1 . .
O O8 0.8414 0.5446 0.9488 . . d . 1 . .
O O9 0.9285 0.2347 0.7877 . . d . 1 . .

loop_
_atom_type_symbol
_atom_type_description
_atom_type_scat_dispersion_real
_atom_type_scat_dispersion_imag
_atom_type_scat_source
O O 0.0106 0.0060 'International Tables Vol C Tables 4.2.6.8 and 6.1.1.4'
Ca Ca 0.2262 0.3064 'International Tables Vol C Tables 4.2.6.8 and 6.1.1.4'
Te Te -0.5308 1.6751 'International Tables Vol C Tables 4.2.6.8 and 6.1.1.4'
